data_7002760
loop_
_publ_author_name
'Wang, Yan-Qin'
'Wang, Kun'
'Sun, Qian'
'Tian, Hua'
'Gao, En-Qing'
'Song, You'

_publ_section_title
;
 Novel manganese(II) and cobalt(II) 3D polymers with mixed cyanate and
 carboxylate bridges: crystal structure and magnetic properties
;
_journal_issue 44
_journal_name_full 'Dalton Transactions'
_journal_page_first 9854
_journal_page_last 9859
_journal_paper_doi 10.1039/b914592c
_journal_year 2009
_chemical_formula_sum 'C9 H8 Mn N2 O6'
_chemical_formula_weight 295.11
_chemical_name_systematic
;
?
;
_space_group_IT_number 62
_symmetry_cell_setting orthorhombic
_symmetry_space_group_name_Hall '-P 2ac 2n'
_symmetry_space_group_name_H-M 'P n m a'
_atom_sites_solution_hydrogens geom
_atom_sites_solution_primary direct
_atom_sites_solution_secondary difmap
_audit_creation_method SHELXL-97
_cell_angle_alpha 90.00
_cell_angle_beta 90.00
_cell_angle_gamma 90.00
_cell_formula_units_Z 4
_cell_length_a 7.621(5)
_cell_length_b 7.519(5)
_cell_length_c 18.177(13)
_cell_measurement_reflns_used 1183
_cell_measurement_temperature 293(2)
_cell_measurement_theta_max 25.21
_cell_measurement_theta_min 2.20
_cell_volume 1041.6(12)
_computing_cell_refinement 'Bruker SMART'
_computing_data_collection 'Bruker SMART'
_computing_data_reduction 'Bruker SHELXTL'
_computing_molecular_graphics 'Bruker SHELXTL'
_computing_publication_material 'Bruker SHELXTL'
_computing_structure_refinement 'Bruker SHELXTL'
_computing_structure_solution 'Bruker SHELXTL'
_diffrn_ambient_temperature 293(2)
_diffrn_measured_fraction_theta_full 1.000
_diffrn_measured_fraction_theta_max 1.000
_diffrn_measurement_device_type 'CCD area detector'
_diffrn_measurement_method 'phi and omega scans'
_diffrn_radiation_monochromator graphite
_diffrn_radiation_source 'fine-focus sealed tube'
_diffrn_radiation_type MoK\a
_diffrn_radiation_wavelength 0.71073
_diffrn_reflns_av_R_equivalents 0.0991
_diffrn_reflns_av_sigmaI/netI 0.0942
_diffrn_reflns_limit_h_max 9
_diffrn_reflns_limit_h_min -7
_diffrn_reflns_limit_k_max 9
_diffrn_reflns_limit_k_min -9
_diffrn_reflns_limit_l_max 23
_diffrn_reflns_limit_l_min -23
_diffrn_reflns_number 4917
_diffrn_reflns_theta_full 27.15
_diffrn_reflns_theta_max 27.15
_diffrn_reflns_theta_min 2.24
_diffrn_standards_decay_% 2.5
_exptl_absorpt_coefficient_mu 1.291
_exptl_absorpt_correction_T_max 0.9389
_exptl_absorpt_correction_T_min 0.8829
_exptl_absorpt_correction_type multi-scan
_exptl_absorpt_process_details 'SADABS (Bruker, 1999)'
_exptl_crystal_colour yellow
_exptl_crystal_density_diffrn 1.882
_exptl_crystal_density_method 'not measured'
_exptl_crystal_description plate
_exptl_crystal_F_000 596
_exptl_crystal_size_max 0.10
_exptl_crystal_size_mid 0.08
_exptl_crystal_size_min 0.05
_refine_diff_density_max 0.604
_refine_diff_density_min -0.614
_refine_diff_density_rms 0.119
_refine_ls_extinction_method none
_refine_ls_goodness_of_fit_ref 1.170
_refine_ls_hydrogen_treatment mixed
_refine_ls_matrix_type full
_refine_ls_number_parameters 102
_refine_ls_number_reflns 1243
_refine_ls_number_restraints 3
_refine_ls_restrained_S_all 1.168
_refine_ls_R_factor_all 0.1437
_refine_ls_R_factor_gt 0.0779
_refine_ls_shift/su_max 0.000
_refine_ls_shift/su_mean 0.000
_refine_ls_structure_factor_coef Fsqd
_refine_ls_weighting_details 'calc w=1/[\s^2^(Fo^2^)+(0.0390P)^2^+4.3982P] where P=(Fo^2^+2Fc^2^)/3'
_refine_ls_weighting_scheme calc
_refine_ls_wR_factor_gt 0.1486
_refine_ls_wR_factor_ref 0.1676
_reflns_number_gt 718
_reflns_number_total 1243
_reflns_threshold_expression >2sigma(I)
_cod_data_source_file b914592c.txt
_cod_data_source_block 1
_cod_depositor_comments
;
The following automatic conversions were performed:
'_symmetry_cell_setting' value 'Orthorhombic' changed to 'orthorhombic'
according to '/home/saulius/struct/CIF-dictionaries/cif_core.dic'
dictionary named 'cif_core.dic' version 2.4.1 from 2010-06-29.

Automatic conversion script
Id: cif_fix_enum 1527 2010-12-29 10:47:43Z saulius 
;
_cod_original_cell_volume 1041.7(13)
_cod_original_sg_symbol_H-M 'Pnma '
_cod_database_code 7002760

loop_
_symmetry_equiv_pos_as_xyz
'x, y, z'
'-x+1/2, -y, z+1/2'
'-x, y+1/2, -z'
'x+1/2, -y+1/2, -z+1/2'
'-x, -y, -z'
'x-1/2, y, -z-1/2'
'x, -y-1/2, z'
'-x-1/2, y-1/2, z-1/2'

loop_
_atom_site_label
_atom_site_type_symbol
_atom_site_fract_x
_atom_site_fract_y
_atom_site_fract_z
_atom_site_U_iso_or_equiv
_atom_site_adp_type
_atom_site_occupancy
_atom_site_symmetry_multiplicity
_atom_site_calc_flag
_atom_site_refinement_flags
_atom_site_disorder_assembly
_atom_site_disorder_group
Mn1 Mn 0.5000 0.0000 0.5000 0.0270(4) Uani 1 2 d S . .
C1 C 0.5440(10) 0.2500 0.6394(5) 0.031(2) Uani 1 2 d S . .
C2 C 0.5275(9) 0.2500 0.7219(5) 0.028(2) Uani 1 2 d S . .
C3 C 0.5151(10) 0.0940(9) 0.7603(3) 0.0480(18) Uani 1 1 d . . .
H3A H 0.5191 -0.0140 0.7354 0.058 Uiso 1 1 calc R . .
C4 C 0.4967(11) 0.0960(8) 0.8353(3) 0.0483(18) Uani 1 1 d . . .
H4A H 0.4900 -0.0105 0.8611 0.058 Uiso 1 1 calc R . .
C5 C 0.4761(10) 0.2500 0.9521(4) 0.0278(19) Uani 1 2 d S . .
H5A H 0.4151 0.3567 0.9692 0.033 Uiso 1 1 d R . .
C6 C 0.6665(11) 0.2500 0.9812(4) 0.0253(19) Uani 1 2 d S . .
N2 N 0.5918(10) 0.2500 0.4459(4) 0.0327(18) Uani 1 2 d S . .
C7 C 0.6734(15) 0.2500 0.3928(6) 0.048(3) Uani 1 2 d S . .
O4 O 0.7545(16) 0.2500 0.3369(5) 0.106(4) Uani 1 2 d S . .
N1 N 0.4884(10) 0.2500 0.8712(4) 0.0292(16) Uani 1 2 d S . .
O1 O 0.5562(8) 0.1025(6) 0.6092(2) 0.0530(15) Uani 1 1 d . . .
O2 O 0.7366(6) 0.1029(6) 0.9901(3) 0.0538(14) Uani 1 1 d . . .
O3 O 0.2625(19) -0.2500 0.8339(8) 0.138(5) Uani 1 2 d SD . .
H3WA H 0.24(3) -0.2500 0.788(3) 0.207 Uiso 1 2 d SD . .
H3WB H 0.167(16) -0.2500 0.859(9) 0.207 Uiso 1 2 d SD . .

loop_
_atom_site_aniso_label
_atom_site_aniso_U_11
_atom_site_aniso_U_22
_atom_site_aniso_U_33
_atom_site_aniso_U_23
_atom_site_aniso_U_13
_atom_site_aniso_U_12
Mn1 0.0279(6) 0.0227(6) 0.0304(6) -0.0015(6) 0.0043(7) 0.0006(7)
C1 0.014(4) 0.044(6) 0.035(5) 0.000 -0.004(3) 0.000
C2 0.005(4) 0.042(5) 0.038(5) 0.000 0.001(3) 0.000
C3 0.078(5) 0.029(4) 0.037(3) -0.007(3) -0.007(4) 0.005(5)
C4 0.082(6) 0.023(3) 0.040(3) 0.004(3) -0.006(4) 0.003(5)
C5 0.010(4) 0.041(5) 0.033(4) 0.000 0.001(4) 0.000
C6 0.022(4) 0.031(5) 0.024(5) 0.000 0.002(3) 0.000
N2 0.037(4) 0.020(4) 0.041(4) 0.000 0.009(4) 0.000
C7 0.054(7) 0.027(6) 0.062(7) 0.000 0.025(6) 0.000
O4 0.151(10) 0.070(6) 0.096(7) 0.000 0.092(7) 0.000
N1 0.025(4) 0.030(4) 0.032(4) 0.000 0.000(4) 0.000
O1 0.093(4) 0.035(3) 0.032(2) -0.008(2) 0.002(3) -0.010(3)
O2 0.032(2) 0.030(2) 0.099(4) 0.002(3) -0.016(3) 0.000(2)
O3 0.131(11) 0.125(10) 0.158(12) 0.000 -0.001(10) 0.000

loop_
_atom_type_symbol
_atom_type_description
_atom_type_scat_dispersion_real
_atom_type_scat_dispersion_imag
_atom_type_scat_source
C C 0.0033 0.0016 'International Tables Vol C Tables 4.2.6.8 and 6.1.1.4'
H H 0.0000 0.0000 'International Tables Vol C Tables 4.2.6.8 and 6.1.1.4'
N N 0.0061 0.0033 'International Tables Vol C Tables 4.2.6.8 and 6.1.1.4'
O O 0.0106 0.0060 'International Tables Vol C Tables 4.2.6.8 and 6.1.1.4'
Mn Mn 0.3368 0.7283 'International Tables Vol C Tables 4.2.6.8 and 6.1.1.4'

loop_
_geom_angle_atom_site_label_1
_geom_angle_atom_site_label_2
_geom_angle_atom_site_label_3
_geom_angle
_geom_angle_site_symmetry_1
_geom_angle_site_symmetry_3
_geom_angle_publ_flag
O2 Mn1 O2 180.000(1) 6_557 2_654 ?
O2 Mn1 O1 88.9(2) 6_557 . ?
O2 Mn1 O1 91.1(2) 2_654 . ?
O2 Mn1 O1 91.1(2) 6_557 5_656 ?
O2 Mn1 O1 88.9(2) 2_654 5_656 ?
O1 Mn1 O1 180.000(1) . 5_656 ?
O2 Mn1 N2 88.5(2) 6_557 5_656 ?
O2 Mn1 N2 91.5(2) 2_654 5_656 ?
O1 Mn1 N2 87.6(2) . 5_656 ?
O1 Mn1 N2 92.4(2) 5_656 5_656 ?
O2 Mn1 N2 91.5(2) 6_557 . ?
O2 Mn1 N2 88.5(2) 2_654 . ?
O1 Mn1 N2 92.4(2) . . ?
O1 Mn1 N2 87.6(2) 5_656 . ?
N2 Mn1 N2 180.000(1) 5_656 . ?
O1 C1 O1 126.7(9) . 7_565 ?
O1 C1 C2 116.6(4) . . ?
O1 C1 C2 116.6(4) 7_565 . ?
C3 C2 C3 118.1(8) 7_565 . ?
C3 C2 C1 120.9(4) 7_565 . ?
C3 C2 C1 120.9(4) . . ?
C2 C3 C4 120.3(7) . . ?
C2 C3 H3A 119.8 . . ?
C4 C3 H3A 119.8 . . ?
N1 C4 C3 120.2(6) . . ?
N1 C4 H4A 119.9 . . ?
C3 C4 H4A 119.9 . . ?
N1 C5 C6 106.4(6) . . ?
N1 C5 H5A 110.3 . . ?
C6 C5 H5A 109.7 . . ?
O2 C6 O2 126.4(8) 7_565 . ?
O2 C6 C5 116.8(4) 7_565 . ?
O2 C6 C5 116.8(4) . . ?
C7 N2 Mn1 122.66(17) . 3_656 ?
C7 N2 Mn1 122.66(17) . . ?
Mn1 N2 Mn1 114.6(3) 3_656 . ?
N2 C7 O4 178.5(14) . . ?
C4 N1 C4 120.9(7) . 7_565 ?
C4 N1 C5 119.5(4) . . ?
C4 N1 C5 119.5(4) 7_565 . ?
C1 O1 Mn1 135.0(5) . . ?
C6 O2 Mn1 137.0(5) . 2_655 ?
H3WA O3 H3WB 109(7) . . ?

loop_
_geom_bond_atom_site_label_1
_geom_bond_atom_site_label_2
_geom_bond_distance
_geom_bond_site_symmetry_2
_geom_bond_publ_flag
Mn1 O2 2.159(5) 6_557 ?
Mn1 O2 2.159(5) 2_654 ?
Mn1 O1 2.172(4) . ?
Mn1 O1 2.172(4) 5_656 ?
Mn1 N2 2.234(4) 5_656 ?
Mn1 N2 2.234(4) . ?
C1 O1 1.241(6) . ?
C1 O1 1.241(6) 7_565 ?
C1 C2 1.504(12) . ?
C2 C3 1.368(8) 7_565 ?
C2 C3 1.368(8) . ?
C3 C4 1.371(8) . ?
C3 H3A 0.9300 . ?
C4 N1 1.331(7) . ?
C4 H4A 0.9300 . ?
C5 N1 1.472(10) . ?
C5 C6 1.544(11) . ?
C5 H5A 0.9778 . ?
C6 O2 1.239(6) 7_565 ?
C6 O2 1.239(6) . ?
N2 C7 1.148(12) . ?
N2 Mn1 2.234(4) 3_656 ?
C7 O4 1.190(13) . ?
N1 C4 1.331(7) 7_565 ?
O2 Mn1 2.159(5) 2_655 ?
O3 H3WA 0.87(4) . ?
O3 H3WB 0.86(4) . ?
